data_4085160
loop_
_publ_author_name
'Fecker, Ann Christin'
'Cr\(aciun, Bogdan-Florin'
'Schweyen, Peter'
'Freytag, Matthias'
'Jones, Peter G.'
'Walter, Marc D.'

_publ_section_title
;
 Synthesis and Characterization of N-Donor-Functionalized Enantiomerically
 Pure Pentadienyl Ligands Derived from (1R)-(&#x2212;)-Myrtenal
;
_journal_issue 1
_journal_name_full Organometallics
_journal_page_first 146
_journal_paper_doi 10.1021/om501024j
_journal_volume 34
_journal_year 2015
_chemical_absolute_configuration ad
_chemical_formula_sum 'C32 H48 N P Si Zr'
_chemical_formula_weight 596.99
_chemical_name_systematic
; 
 ? 
;
_space_group_IT_number 19
_symmetry_cell_setting orthorhombic
_symmetry_space_group_name_Hall 'P 2ac 2ab'
_symmetry_space_group_name_H-M 'P 21 21 21'
_atom_sites_solution_hydrogens geom
_atom_sites_solution_primary direct
_atom_sites_solution_secondary difmap
_audit_creation_method SHELXL-97
_cell_angle_alpha 90.00
_cell_angle_beta 90.00
_cell_angle_gamma 90.00
_cell_formula_units_Z 4
_cell_length_a 9.0279(4)
_cell_length_b 11.6831(6)
_cell_length_c 29.8354(14)
_cell_measurement_reflns_used 8351
_cell_measurement_temperature 100(2)
_cell_measurement_theta_max 26.3670
_cell_measurement_theta_min 2.6310
_cell_volume 3146.9(3)
_computing_cell_refinement
; 
CrysAlisPro, Agilent Technologies, 
Version 1.171.36.28 (release 01-02-2013 CrysAlis171 .NET) 
(compiled Feb  1 2013,16:14:44)  
;
_computing_data_collection
; 
CrysAlisPro, Agilent Technologies, 
Version 1.171.36.28 (release 01-02-2013 CrysAlis171 .NET) 
(compiled Feb  1 2013,16:14:44) 
;
_computing_data_reduction
; 
CrysAlisPro, Agilent Technologies, 
Version 1.171.36.28 (release 01-02-2013 CrysAlis171 .NET) 
(compiled Feb  1 2013,16:14:44) 
;
_computing_molecular_graphics 'Bruker XP'
_computing_publication_material SHELXL-97
_computing_structure_refinement 'SHELXL-97 (Sheldrick, 1997)'
_computing_structure_solution 'SHELXS-97 (Sheldrick, 1990)'
_diffrn_ambient_temperature 100(2)
_diffrn_detector_area_resol_mean 16.1419
_diffrn_measured_fraction_theta_full 0.999
_diffrn_measured_fraction_theta_max 0.953
_diffrn_measurement_device_type 'Oxford Diffraction Xcalibur, Eos'
_diffrn_measurement_method '\w scans'
_diffrn_radiation_monochromator graphite
_diffrn_radiation_source 'Enhance (Mo) X-ray Source'
_diffrn_radiation_type 'Mo K\a'
_diffrn_radiation_wavelength 0.71073
_diffrn_reflns_av_R_equivalents 0.0780
_diffrn_reflns_av_sigmaI/netI 0.0612
_diffrn_reflns_limit_h_max 12
_diffrn_reflns_limit_h_min -12
_diffrn_reflns_limit_k_max 15
_diffrn_reflns_limit_k_min -15
_diffrn_reflns_limit_l_max 41
_diffrn_reflns_limit_l_min -41
_diffrn_reflns_number 65376
_diffrn_reflns_theta_full 28.50
_diffrn_reflns_theta_max 30.27
_diffrn_reflns_theta_min 2.21
_exptl_absorpt_coefficient_mu 0.459
_exptl_absorpt_correction_T_max 1.00000
_exptl_absorpt_correction_T_min 0.98225
_exptl_absorpt_correction_type multi-scan
_exptl_absorpt_process_details
; 
CrysAlisPro, Agilent Technologies, 
Version 1.171.36.28 (release 01-02-2013 CrysAlis171 .NET) 
(compiled Feb  1 2013,16:14:44)  
;
_exptl_crystal_colour red
_exptl_crystal_density_diffrn 1.260
_exptl_crystal_density_method 'not measured'
_exptl_crystal_description plate
_exptl_crystal_F_000 1264
_exptl_crystal_size_max 0.35
_exptl_crystal_size_mid 0.20
_exptl_crystal_size_min 0.05
_refine_diff_density_max 0.491
_refine_diff_density_min -0.700
_refine_diff_density_rms 0.082
_refine_ls_abs_structure_details 'Flack H D (1983), Acta Cryst. A39, 876-881'
_refine_ls_abs_structure_Flack -0.05(3)
_refine_ls_extinction_method none
_refine_ls_goodness_of_fit_ref 1.072
_refine_ls_hydrogen_treatment mixed
_refine_ls_matrix_type full
_refine_ls_number_parameters 363
_refine_ls_number_reflns 8747
_refine_ls_number_restraints 0
_refine_ls_restrained_S_all 1.072
_refine_ls_R_factor_all 0.0615
_refine_ls_R_factor_gt 0.0467
_refine_ls_shift/su_max 0.001
_refine_ls_shift/su_mean 0.000
_refine_ls_structure_factor_coef Fsqd
_refine_ls_weighting_details 'calc w=1/[\s^2^(Fo^2^)+(0.0205P)^2^+2.2645P] where P=(Fo^2^+2Fc^2^)/3'
_refine_ls_weighting_scheme calc
_refine_ls_wR_factor_gt 0.0751
_refine_ls_wR_factor_ref 0.0791
_reflns_number_gt 7580
_reflns_number_total 8747
_reflns_threshold_expression >2sigma(I)
_cod_data_source_file om501024j_si_002.cif
_cod_data_source_block ann56
_cod_depositor_comments 'Adding full bibliography for 4085149--4085163.cif.'
_cod_database_code 4085160

loop_
_symmetry_equiv_pos_as_xyz
'x, y, z'
'-x+1/2, -y, z+1/2'
'-x, y+1/2, -z+1/2'
'x+1/2, -y+1/2, -z'

loop_
_atom_site_label
_atom_site_type_symbol
_atom_site_fract_x
_atom_site_fract_y
_atom_site_fract_z
_atom_site_U_iso_or_equiv
_atom_site_adp_type
_atom_site_occupancy
_atom_site_symmetry_multiplicity
_atom_site_calc_flag
_atom_site_refinement_flags
Zr Zr 0.39037(3) 0.35491(2) 0.666142(9) 0.01519(6) Uani 1 1 d .
Si Si 0.61135(10) 0.61016(7) 0.58680(3) 0.02399(18) Uani 1 1 d .
P P 0.14339(8) 0.43323(7) 0.71697(3) 0.01931(17) Uani 1 1 d .
N N 0.5366(3) 0.7115(2) 0.55198(9) 0.0329(7) Uani 1 1 d .
C1 C 0.4717(3) 0.4954(3) 0.59940(10) 0.0178(6) Uani 1 1 d .
H1 H 0.496(4) 0.425(3) 0.5874(10) 0.021 Uiso 1 1 d .
C2 C 0.3224(3) 0.5124(2) 0.60852(9) 0.0148(6) Uani 1 1 d .
C3 C 0.2105(3) 0.4271(3) 0.61050(9) 0.0145(6) Uani 1 1 d .
H3 H 0.118(4) 0.452(2) 0.6174(9) 0.015(7) Uiso 1 1 d .
C4 C 0.2102(3) 0.3083(2) 0.59962(9) 0.0147(6) Uani 1 1 d .
C5 C 0.3285(3) 0.2420(2) 0.58724(9) 0.0170(6) Uani 1 1 d .
H5 H 0.414(4) 0.275(3) 0.5773(10) 0.020(8) Uiso 1 1 d .
C6 C 0.3026(3) 0.1176(2) 0.57530(10) 0.0217(7) Uani 1 1 d .
H6A H 0.3660 0.0684 0.5943 0.026 Uiso 1 1 calc R
H6B H 0.3308 0.1045 0.5436 0.026 Uiso 1 1 calc R
C7 C 0.1409(3) 0.0848(2) 0.58199(10) 0.0215(6) Uani 1 1 d .
H7 H 0.1161 0.0031 0.5754 0.026 Uiso 1 1 calc R
C8 C 0.0912(3) 0.1290(2) 0.62872(9) 0.0206(6) Uani 1 1 d .
H8A H 0.0002 0.0923 0.6404 0.025 Uiso 1 1 calc R
H8B H 0.1708 0.1299 0.6515 0.025 Uiso 1 1 calc R
C9 C 0.0647(3) 0.2458(2) 0.60531(9) 0.0170(6) Uani 1 1 d .
H9 H -0.0199 0.2924 0.6169 0.020 Uiso 1 1 calc R
C10 C 0.0339(3) 0.1752(2) 0.56118(10) 0.0227(7) Uani 1 1 d .
C11 C 0.0727(4) 0.2297(3) 0.51623(10) 0.0287(8) Uani 1 1 d .
H11A H 0.0634 0.1724 0.4924 0.043 Uiso 1 1 calc R
H11B H 0.1747 0.2583 0.5172 0.043 Uiso 1 1 calc R
H11C H 0.0048 0.2934 0.5103 0.043 Uiso 1 1 calc R
C12 C -0.1263(4) 0.1316(3) 0.55900(11) 0.0354(8) Uani 1 1 d .
H12A H -0.1939 0.1968 0.5560 0.053 Uiso 1 1 calc R
H12B H -0.1495 0.0894 0.5865 0.053 Uiso 1 1 calc R
H12C H -0.1377 0.0809 0.5331 0.053 Uiso 1 1 calc R
C13 C 0.2709(3) 0.6285(2) 0.62307(9) 0.0148(6) Uani 1 1 d .
C14 C 0.3277(3) 0.6825(2) 0.66072(9) 0.0162(5) Uani 1 1 d .
H14 H 0.4060 0.6473 0.6769 0.019 Uiso 1 1 calc R
C15 C 0.2720(3) 0.7873(3) 0.67532(10) 0.0208(6) Uani 1 1 d .
H15 H 0.3115 0.8229 0.7013 0.025 Uiso 1 1 calc R
C16 C 0.1582(3) 0.8390(3) 0.65142(10) 0.0233(6) Uani 1 1 d .
H16 H 0.1199 0.9107 0.6609 0.028 Uiso 1 1 calc R
C17 C 0.1005(4) 0.7862(2) 0.61377(10) 0.0231(6) Uani 1 1 d .
H17 H 0.0226 0.8216 0.5975 0.028 Uiso 1 1 calc R
C18 C 0.1561(3) 0.6818(2) 0.59987(9) 0.0187(6) Uani 1 1 d .
H18 H 0.1155 0.6459 0.5741 0.022 Uiso 1 1 calc R
C19 C 0.6964(4) 0.6872(3) 0.63507(12) 0.0319(8) Uani 1 1 d .
H19A H 0.7705 0.7415 0.6240 0.048 Uiso 1 1 calc R
H19B H 0.7440 0.6318 0.6551 0.048 Uiso 1 1 calc R
H19C H 0.6193 0.7287 0.6515 0.048 Uiso 1 1 calc R
C20 C 0.7637(4) 0.5318(3) 0.55651(14) 0.0421(10) Uani 1 1 d .
H20A H 0.7270 0.5047 0.5275 0.063 Uiso 1 1 calc R
H20B H 0.7959 0.4662 0.5745 0.063 Uiso 1 1 calc R
H20C H 0.8476 0.5837 0.5518 0.063 Uiso 1 1 calc R
C21 C 0.4577(4) 0.6767(4) 0.51168(13) 0.0456(10) Uiso 1 1 d .
H21A H 0.3515 0.6909 0.5156 0.068 Uiso 1 1 calc R
H21B H 0.4742 0.5949 0.5063 0.068 Uiso 1 1 calc R
H21C H 0.4943 0.7208 0.4860 0.068 Uiso 1 1 calc R
C22 C 0.5090(4) 0.8303(3) 0.56256(13) 0.0447(10) Uiso 1 1 d .
H22A H 0.5466 0.8787 0.5383 0.067 Uiso 1 1 calc R
H22B H 0.5595 0.8501 0.5906 0.067 Uiso 1 1 calc R
H22C H 0.4022 0.8426 0.5660 0.067 Uiso 1 1 calc R
C23 C 0.6071(4) 0.4197(3) 0.70333(11) 0.0331(8) Uani 1 1 d .
H23 H 0.647(4) 0.497(3) 0.7023(12) 0.041(11) Uiso 1 1 d .
C24 C 0.6559(3) 0.3470(4) 0.66826(13) 0.0383(8) Uani 1 1 d .
H24 H 0.713(4) 0.386(3) 0.6454(11) 0.033(10) Uiso 1 1 d .
C25 C 0.6072(4) 0.2359(3) 0.65721(11) 0.0391(9) Uani 1 1 d .
H25 H 0.644(4) 0.205(3) 0.6305(11) 0.037(10) Uiso 1 1 d .
C26 C 0.4921(4) 0.1698(3) 0.67749(12) 0.0346(9) Uani 1 1 d .
H26 H 0.469(4) 0.104(3) 0.6639(12) 0.042(11) Uiso 1 1 d .
C27 C 0.4109(4) 0.1951(3) 0.71647(11) 0.0317(8) Uani 1 1 d .
H27 H 0.336(4) 0.142(3) 0.7248(11) 0.036(10) Uiso 1 1 d .
C28 C 0.4204(4) 0.2947(3) 0.74320(10) 0.0283(8) Uani 1 1 d .
H28 H 0.359(4) 0.292(3) 0.7670(11) 0.037(10) Uiso 1 1 d .
C29 C 0.5059(4) 0.3937(3) 0.73726(11) 0.0297(8) Uani 1 1 d .
H29 H 0.494(4) 0.457(3) 0.7588(10) 0.020(9) Uiso 1 1 d .
C30 C 0.0280(4) 0.3125(3) 0.73465(12) 0.0374(9) Uani 1 1 d .
H30A H -0.0570 0.3411 0.7518 0.056 Uiso 1 1 calc R
H30B H 0.0865 0.2607 0.7535 0.056 Uiso 1 1 calc R
H30C H -0.0074 0.2711 0.7082 0.056 Uiso 1 1 calc R
C31 C -0.0017(3) 0.5284(3) 0.69584(11) 0.0265(7) Uani 1 1 d .
H31A H -0.0484 0.4938 0.6695 0.040 Uiso 1 1 calc R
H31B H 0.0421 0.6022 0.6875 0.040 Uiso 1 1 calc R
H31C H -0.0764 0.5403 0.7192 0.040 Uiso 1 1 calc R
C32 C 0.1792(4) 0.5075(3) 0.76985(11) 0.0341(8) Uani 1 1 d .
H32A H 0.2296 0.5801 0.7638 0.051 Uiso 1 1 calc R
H32B H 0.2421 0.4596 0.7890 0.051 Uiso 1 1 calc R
H32C H 0.0851 0.5225 0.7852 0.051 Uiso 1 1 calc R

loop_
_atom_site_aniso_label
_atom_site_aniso_U_11
_atom_site_aniso_U_22
_atom_site_aniso_U_33
_atom_site_aniso_U_23
_atom_site_aniso_U_13
_atom_site_aniso_U_12
Zr 0.01393(11) 0.01602(12) 0.01562(11) 0.00103(11) -0.00192(11) 0.00269(12)
Si 0.0232(4) 0.0218(4) 0.0270(4) -0.0039(3) 0.0093(4) -0.0048(4)
P 0.0180(4) 0.0226(4) 0.0173(4) -0.0018(3) 0.0022(3) -0.0025(3)
N 0.0477(18) 0.0214(15) 0.0294(15) 0.0007(12) 0.0056(13) -0.0097(14)
C1 0.0213(15) 0.0127(15) 0.0194(15) -0.0016(12) 0.0045(11) -0.0014(12)
C2 0.0189(14) 0.0148(14) 0.0106(13) 0.0025(10) -0.0034(11) -0.0005(11)
C3 0.0145(13) 0.0176(15) 0.0113(13) 0.0012(11) -0.0004(10) 0.0009(12)
C4 0.0203(14) 0.0151(14) 0.0088(12) 0.0004(10) -0.0050(10) 0.0006(11)
C5 0.0206(14) 0.0158(15) 0.0146(14) -0.0013(11) 0.0015(11) -0.0001(12)
C6 0.0302(16) 0.0158(16) 0.0190(14) -0.0027(11) 0.0038(12) 0.0030(12)
C7 0.0267(17) 0.0124(14) 0.0254(15) -0.0034(11) 0.0004(12) -0.0017(12)
C8 0.0222(14) 0.0152(14) 0.0244(14) 0.0020(11) 0.0022(12) -0.0020(13)
C9 0.0159(14) 0.0151(14) 0.0200(14) -0.0005(11) -0.0001(11) 0.0004(11)
C10 0.0271(16) 0.0169(16) 0.0239(15) -0.0045(12) -0.0043(12) -0.0034(12)
C11 0.038(2) 0.0279(18) 0.0206(16) -0.0040(13) -0.0098(13) -0.0006(14)
C12 0.0336(18) 0.0307(19) 0.0418(18) -0.0093(16) -0.0078(15) -0.0062(18)
C13 0.0145(12) 0.0122(15) 0.0176(13) 0.0017(11) 0.0025(10) -0.0007(11)
C14 0.0126(11) 0.0168(13) 0.0193(14) 0.0010(11) 0.0003(11) 0.0001(10)
C15 0.0228(15) 0.0183(15) 0.0214(16) -0.0041(12) -0.0024(11) -0.0042(12)
C16 0.0267(15) 0.0146(16) 0.0286(15) 0.0007(12) 0.0037(11) 0.0031(12)
C17 0.0226(14) 0.0188(14) 0.0279(15) 0.0065(11) -0.0049(14) -0.0003(14)
C18 0.0212(14) 0.0168(14) 0.0181(14) 0.0010(11) -0.0059(11) -0.0019(11)
C19 0.0240(16) 0.0325(19) 0.039(2) -0.0057(15) 0.0037(14) -0.0097(14)
C20 0.032(2) 0.039(2) 0.055(3) -0.0126(19) 0.0211(18) -0.0101(17)
C23 0.0212(15) 0.036(2) 0.0416(19) 0.0040(15) -0.0147(16) 0.0004(18)
C24 0.0158(13) 0.057(2) 0.0426(19) 0.011(2) -0.0062(14) 0.0083(16)
C25 0.0316(18) 0.055(2) 0.0308(19) -0.0036(16) -0.0024(17) 0.031(2)
C26 0.048(2) 0.0209(19) 0.035(2) -0.0022(14) -0.0168(16) 0.0165(16)
C27 0.036(2) 0.0279(18) 0.0309(17) 0.0104(14) -0.0149(16) 0.0047(16)
C28 0.0303(19) 0.038(2) 0.0168(15) 0.0060(13) -0.0069(13) 0.0046(15)
C29 0.0310(18) 0.034(2) 0.0242(17) -0.0022(15) -0.0179(15) 0.0070(15)
C30 0.037(2) 0.031(2) 0.045(2) 0.0025(16) 0.0135(16) -0.0075(16)
C31 0.0153(15) 0.0322(19) 0.0319(18) -0.0054(14) 0.0034(13) 0.0047(13)
C32 0.037(2) 0.040(2) 0.0253(17) -0.0131(15) 0.0019(14) 0.0012(17)

loop_
_atom_type_symbol
_atom_type_description
_atom_type_scat_dispersion_real
_atom_type_scat_dispersion_imag
_atom_type_scat_source
C C 0.0033 0.0016 'International Tables Vol C Tables 4.2.6.8 and 6.1.1.4'
H H 0.0000 0.0000 'International Tables Vol C Tables 4.2.6.8 and 6.1.1.4'
N N 0.0061 0.0033 'International Tables Vol C Tables 4.2.6.8 and 6.1.1.4'
Si Si 0.0817 0.0704 'International Tables Vol C Tables 4.2.6.8 and 6.1.1.4'
P P 0.1023 0.0942 'International Tables Vol C Tables 4.2.6.8 and 6.1.1.4'
Zr Zr -2.9673 0.5597 'International Tables Vol C Tables 4.2.6.8 and 6.1.1.4'

loop_
_geom_angle_atom_site_label_1
_geom_angle_atom_site_label_2
_geom_angle_atom_site_label_3
_geom_angle
C23 Zr C26 84.56(13)
C23 Zr C24 34.56(13)
C26 Zr C24 64.83(14)
C23 Zr C27 83.81(12)
C26 Zr C27 34.22(12)
C24 Zr C27 82.90(13)
C23 Zr C29 33.97(12)
C26 Zr C29 83.01(12)
C24 Zr C29 63.34(13)
C27 Zr C29 64.04(12)
C23 Zr C25 64.36(13)
C26 Zr C25 34.70(13)
C24 Zr C25 34.04(13)
C27 Zr C25 63.83(13)
C29 Zr C25 81.64(12)
C23 Zr C28 63.66(12)
C26 Zr C28 63.65(12)
C24 Zr C28 81.48(12)
C27 Zr C28 34.08(12)
C29 Zr C28 33.78(12)
C25 Zr C28 81.18(12)
C23 Zr C3 138.32(11)
C26 Zr C3 131.39(11)
C24 Zr C3 133.42(11)
C27 Zr C3 137.39(11)
C29 Zr C3 144.35(11)
C25 Zr C3 130.91(10)
C28 Zr C3 144.23(11)
C23 Zr C2 106.19(11)
C26 Zr C2 146.42(11)
C24 Zr C2 106.35(11)
C27 Zr C2 169.83(11)
C29 Zr C2 123.60(11)
C25 Zr C2 121.84(11)
C28 Zr C2 149.67(11)
C3 Zr C2 32.46(9)
C23 Zr C4 158.61(11)
C26 Zr C4 99.12(11)
C24 Zr C4 129.14(11)
C27 Zr C4 111.06(11)
C29 Zr C4 167.06(11)
C25 Zr C4 107.42(11)
C28 Zr C4 136.72(11)
C3 Zr C4 32.33(9)
C2 Zr C4 59.92(9)
C23 Zr C1 85.77(11)
C26 Zr C1 123.89(12)
C24 Zr C1 76.70(11)
C27 Zr C1 156.63(11)
C29 Zr C1 114.86(11)
C25 Zr C1 92.80(11)
C28 Zr C1 148.49(11)
C3 Zr C1 58.13(9)
C2 Zr C1 30.48(8)
C4 Zr C1 74.64(9)
C23 Zr C5 135.98(11)
C26 Zr C5 76.36(10)
C24 Zr C5 101.91(12)
C27 Zr C5 100.23(10)
C29 Zr C5 158.58(10)
C25 Zr C5 78.14(11)
C28 Zr C5 134.05(11)
C3 Zr C5 57.06(9)
C2 Zr C5 74.05(9)
C4 Zr C5 29.38(9)
C1 Zr C5 73.39(9)
N Si C19 107.30(15)
N Si C1 110.47(15)
C19 Si C1 117.81(14)
N Si C20 109.43(17)
C19 Si C20 107.73(17)
C1 Si C20 103.86(15)
C32 P C31 97.79(16)
C32 P C30 102.55(17)
C31 P C30 99.22(17)
C32 P Zr 118.24(12)
C31 P Zr 124.90(11)
C30 P Zr 110.58(12)
C22 N C21 111.4(3)
C22 N Si 126.8(3)
C21 N Si 120.1(2)
C2 C1 Si 126.0(2)
C2 C1 Zr 71.15(17)
Si C1 Zr 140.25(15)
C1 C2 C3 126.7(3)
C1 C2 C13 119.2(3)
C3 C2 C13 113.8(2)
C1 C2 Zr 78.37(18)
C3 C2 Zr 69.06(15)
C13 C2 Zr 121.61(17)
C2 C3 C4 132.5(3)
C2 C3 Zr 78.48(16)
C4 C3 Zr 79.72(17)
C5 C4 C3 127.6(3)
C5 C4 C9 115.8(2)
C3 C4 C9 116.5(3)
C5 C4 Zr 80.67(17)
C3 C4 Zr 67.94(15)
C9 C4 Zr 123.64(18)
C4 C5 C6 119.0(3)
C4 C5 Zr 69.95(16)
C6 C5 Zr 133.75(19)
C5 C6 C7 111.0(2)
C6 C7 C8 108.1(2)
C6 C7 C10 111.8(2)
C8 C7 C10 87.3(2)
C9 C8 C7 86.1(2)
C4 C9 C8 110.0(2)
C4 C9 C10 108.2(2)
C8 C9 C10 86.7(2)
C11 C10 C12 108.5(3)
C11 C10 C7 119.4(3)
C12 C10 C7 112.1(2)
C11 C10 C9 118.3(2)
C12 C10 C9 112.0(2)
C7 C10 C9 85.0(2)
C14 C13 C18 118.3(3)
C14 C13 C2 122.1(2)
C18 C13 C2 119.4(2)
C13 C14 C15 121.3(3)
C16 C15 C14 119.2(3)
C17 C16 C15 120.1(3)
C18 C17 C16 120.0(3)
C17 C18 C13 121.0(3)
C29 C23 C24 127.4(4)
C29 C23 Zr 74.4(2)
C24 C23 Zr 73.74(19)
C25 C24 C23 128.9(3)
C25 C24 Zr 73.60(19)
C23 C24 Zr 71.70(19)
C24 C25 C26 128.7(3)
C24 C25 Zr 72.36(18)
C26 C25 Zr 71.05(19)
C27 C26 C25 128.0(3)
C27 C26 Zr 74.02(19)
C25 C26 Zr 74.24(19)
C26 C27 C28 127.5(4)
C26 C27 Zr 71.76(19)
C28 C27 Zr 73.59(19)
C29 C28 C27 129.9(3)
C29 C28 Zr 72.65(18)
C27 C28 Zr 72.33(18)
C23 C29 C28 129.1(3)
C23 C29 Zr 71.67(19)
C28 C29 Zr 73.58(18)

loop_
_geom_bond_atom_site_label_1
_geom_bond_atom_site_label_2
_geom_bond_distance
Zr C23 2.373(3)
Zr C26 2.374(3)
Zr C24 2.400(3)
Zr C27 2.403(3)
Zr C29 2.408(3)
Zr C25 2.416(3)
Zr C28 2.419(3)
Zr C3 2.471(3)
Zr C2 2.592(3)
Zr C4 2.623(3)
Zr C1 2.683(3)
Zr C5 2.755(3)
Si N 1.713(3)
Si C19 1.864(3)
Si C1 1.879(3)
Si C20 1.883(4)
P C32 1.829(3)
P C31 1.830(3)
P C30 1.831(3)
N C22 1.445(5)
N C21 1.455(5)
C1 C2 1.389(4)
C2 C3 1.420(4)
C2 C13 1.498(4)
C3 C4 1.426(4)
C4 C5 1.370(4)
C4 C9 1.512(4)
C5 C6 1.515(4)
C6 C7 1.522(4)
C7 C8 1.553(4)
C7 C10 1.560(4)
C8 C9 1.552(4)
C9 C10 1.579(4)
C10 C11 1.525(4)
C10 C12 1.535(4)
C13 C14 1.386(4)
C13 C18 1.393(4)
C14 C15 1.393(4)
C15 C16 1.389(4)
C16 C17 1.383(4)
C17 C18 1.382(4)
C23 C29 1.397(5)
C23 C24 1.418(5)
C24 C25 1.410(5)
C25 C26 1.429(6)
C26 C27 1.406(5)
C27 C28 1.413(5)
C28 C29 1.402(5)

loop_
_geom_torsion_atom_site_label_1
_geom_torsion_atom_site_label_2
_geom_torsion_atom_site_label_3
_geom_torsion_atom_site_label_4
_geom_torsion
C23 Zr P C32 -4.48(17)
C26 Zr P C32 89.59(18)
C24 Zr P C32 1.7(2)
C27 Zr P C32 78.64(16)
C29 Zr P C32 14.85(17)
C25 Zr P C32 63.1(3)
C28 Zr P C32 48.90(17)
C3 Zr P C32 -141.01(16)
C2 Zr P C32 -110.36(16)
C4 Zr P C32 -170.27(15)
C1 Zr P C32 -97.62(16)
C5 Zr P C32 179.45(16)
C23 Zr P C31 119.73(16)
C26 Zr P C31 -146.19(17)
C24 Zr P C31 125.9(2)
C27 Zr P C31 -157.15(16)
C29 Zr P C31 139.06(16)
C25 Zr P C31 -172.7(2)
C28 Zr P C31 173.11(16)
C3 Zr P C31 -16.80(15)
C2 Zr P C31 13.85(15)
C4 Zr P C31 -46.06(15)
C1 Zr P C31 26.59(15)
C5 Zr P C31 -56.34(15)
C23 Zr P C30 -122.20(16)
C26 Zr P C30 -28.13(17)
C24 Zr P C30 -116.0(2)
C27 Zr P C30 -39.08(16)
C29 Zr P C30 -102.87(16)
C25 Zr P C30 -54.6(3)
C28 Zr P C30 -68.82(16)
C3 Zr P C30 101.27(16)
C2 Zr P C30 131.92(15)
C4 Zr P C30 72.01(15)
C1 Zr P C30 144.66(15)
C5 Zr P C30 61.73(15)
C19 Si N C22 -14.7(3)
C1 Si N C22 115.0(3)
C20 Si N C22 -131.3(3)
C19 Si N C21 -178.1(3)
C1 Si N C21 -48.5(3)
C20 Si N C21 65.3(3)
N Si C1 C2 -41.4(3)
C19 Si C1 C2 82.3(3)
C20 Si C1 C2 -158.7(3)
N Si C1 Zr -145.9(2)
C19 Si C1 Zr -22.1(3)
C20 Si C1 Zr 96.9(3)
C23 Zr C1 C2 -132.59(19)
C26 Zr C1 C2 146.86(18)
C24 Zr C1 C2 -166.4(2)
C27 Zr C1 C2 163.8(3)
C29 Zr C1 C2 -114.53(18)
C25 Zr C1 C2 163.38(19)
C28 Zr C1 C2 -119.0(2)
C3 Zr C1 C2 25.51(16)
C4 Zr C1 C2 56.08(17)
C5 Zr C1 C2 86.64(18)
C23 Zr C1 Si -8.4(2)
C26 Zr C1 Si -89.0(3)
C24 Zr C1 Si -42.2(2)
C27 Zr C1 Si -72.1(4)
C29 Zr C1 Si 9.6(3)
C25 Zr C1 Si -72.5(2)
C28 Zr C1 Si 5.2(4)
C3 Zr C1 Si 149.7(3)
C2 Zr C1 Si 124.2(3)
C4 Zr C1 Si -179.8(3)
C5 Zr C1 Si -149.2(3)
Si C1 C2 C3 168.3(2)
Zr C1 C2 C3 -52.5(3)
Si C1 C2 C13 -19.3(4)
Zr C1 C2 C13 119.9(2)
Si C1 C2 Zr -139.1(2)
C23 Zr C2 C1 49.9(2)
C26 Zr C2 C1 -55.1(3)
C24 Zr C2 C1 13.8(2)
C27 Zr C2 C1 -141.1(6)
C29 Zr C2 C1 82.3(2)
C25 Zr C2 C1 -19.6(2)
C28 Zr C2 C1 115.1(2)
C3 Zr C2 C1 -137.0(3)
C4 Zr C2 C1 -112.37(19)
C5 Zr C2 C1 -84.23(18)
C23 Zr C2 C3 -173.10(18)
C26 Zr C2 C3 81.9(3)
C24 Zr C2 C3 150.85(18)
C27 Zr C2 C3 -4.0(7)
C29 Zr C2 C3 -140.65(18)
C25 Zr C2 C3 117.39(19)
C28 Zr C2 C3 -107.9(2)
C4 Zr C2 C3 24.67(16)
C1 Zr C2 C3 137.0(3)
C5 Zr C2 C3 52.81(17)
C23 Zr C2 C13 -67.4(2)
C26 Zr C2 C13 -172.4(2)
C24 Zr C2 C13 -103.4(2)
C27 Zr C2 C13 101.7(6)
C29 Zr C2 C13 -34.9(3)
C25 Zr C2 C13 -136.9(2)
C28 Zr C2 C13 -2.1(3)
C3 Zr C2 C13 105.7(3)
C4 Zr C2 C13 130.4(2)
C1 Zr C2 C13 -117.2(3)
C5 Zr C2 C13 158.5(2)
C1 C2 C3 C4 -8.0(5)
C13 C2 C3 C4 179.3(3)
Zr C2 C3 C4 -64.3(3)
C1 C2 C3 Zr 56.3(3)
C13 C2 C3 Zr -116.4(2)
C23 Zr C3 C2 10.0(3)
C26 Zr C3 C2 -133.12(19)
C24 Zr C3 C2 -40.1(2)
C27 Zr C3 C2 178.95(18)
C29 Zr C3 C2 65.0(3)
C25 Zr C3 C2 -86.5(2)
C28 Zr C3 C2 124.7(2)
C4 Zr C3 C2 -137.5(3)
C1 Zr C3 C2 -24.02(15)
C5 Zr C3 C2 -114.12(19)
C23 Zr C3 C4 147.52(19)
C26 Zr C3 C4 4.4(2)
C24 Zr C3 C4 97.5(2)
C27 Zr C3 C4 -43.5(2)
C29 Zr C3 C4 -157.49(19)
C25 Zr C3 C4 51.1(2)
C28 Zr C3 C4 -97.8(2)
C2 Zr C3 C4 137.5(3)
C1 Zr C3 C4 113.50(19)
C5 Zr C3 C4 23.40(15)
C2 C3 C4 C5 6.0(5)
Zr C3 C4 C5 -57.8(3)
C2 C3 C4 C9 -178.4(3)
Zr C3 C4 C9 117.8(2)
C2 C3 C4 Zr 63.8(3)
C23 Zr C4 C5 59.0(4)
C26 Zr C4 C5 -39.5(2)
C24 Zr C4 C5 25.4(2)
C27 Zr C4 C5 -72.8(2)
C29 Zr C4 C5 -138.0(5)
C25 Zr C4 C5 -4.8(2)
C28 Zr C4 C5 -100.4(2)
C3 Zr C4 C5 137.2(3)
C2 Zr C4 C5 112.43(19)
C1 Zr C4 C5 83.33(18)
C23 Zr C4 C3 -78.2(3)
C26 Zr C4 C3 -176.65(19)
C24 Zr C4 C3 -111.8(2)
C27 Zr C4 C3 150.03(18)
C29 Zr C4 C3 84.8(5)
C25 Zr C4 C3 -141.97(19)
C28 Zr C4 C3 122.37(19)
C2 Zr C4 C3 -24.76(16)
C1 Zr C4 C3 -53.87(17)
C5 Zr C4 C3 -137.2(3)
C23 Zr C4 C9 173.8(3)
C26 Zr C4 C9 75.4(2)
C24 Zr C4 C9 140.2(2)
C27 Zr C4 C9 42.1(2)
C29 Zr C4 C9 -23.2(6)
C25 Zr C4 C9 110.1(2)
C28 Zr C4 C9 14.4(3)
C3 Zr C4 C9 -108.0(3)
C2 Zr C4 C9 -132.7(2)
C1 Zr C4 C9 -161.8(2)
C5 Zr C4 C9 114.8(3)
C3 C4 C5 C6 -177.6(3)
C9 C4 C5 C6 6.8(4)
Zr C4 C5 C6 129.7(2)
C3 C4 C5 Zr 52.6(3)
C9 C4 C5 Zr -123.0(2)
C23 Zr C5 C4 -153.27(18)
C26 Zr C5 C4 139.8(2)
C24 Zr C5 C4 -160.11(18)
C27 Zr C5 C4 115.07(19)
C29 Zr C5 C4 155.8(3)
C25 Zr C5 C4 175.3(2)
C28 Zr C5 C4 110.3(2)
C3 Zr C5 C4 -25.66(17)
C2 Zr C5 C4 -56.29(17)
C1 Zr C5 C4 -88.07(18)
C23 Zr C5 C6 95.3(3)
C26 Zr C5 C6 28.3(3)
C24 Zr C5 C6 88.4(3)
C27 Zr C5 C6 3.6(3)
C29 Zr C5 C6 44.3(5)
C25 Zr C5 C6 63.9(3)
C28 Zr C5 C6 -1.2(3)
C3 Zr C5 C6 -137.1(3)
C2 Zr C5 C6 -167.8(3)
C4 Zr C5 C6 -111.5(3)
C1 Zr C5 C6 160.5(3)
C4 C5 C6 C7 -3.2(4)
Zr C5 C6 C7 86.1(3)
C5 C6 C7 C8 -47.7(3)
C5 C6 C7 C10 46.8(3)
C6 C7 C8 C9 83.2(2)
C10 C7 C8 C9 -28.8(2)
C5 C4 C9 C8 40.5(3)
C3 C4 C9 C8 -135.7(2)
Zr C4 C9 C8 -55.6(3)
C5 C4 C9 C10 -52.7(3)
C3 C4 C9 C10 131.2(3)
Zr C4 C9 C10 -148.71(19)
C7 C8 C9 C4 -79.7(2)
C7 C8 C9 C10 28.5(2)
C6 C7 C10 C11 39.7(3)
C8 C7 C10 C11 148.2(3)
C6 C7 C10 C12 168.1(2)
C8 C7 C10 C12 -83.4(3)
C6 C7 C10 C9 -80.1(3)
C8 C7 C10 C9 28.4(2)
C4 C9 C10 C11 -39.3(3)
C8 C9 C10 C11 -149.2(3)
C4 C9 C10 C12 -166.6(3)
C8 C9 C10 C12 83.4(3)
C4 C9 C10 C7 81.5(2)
C8 C9 C10 C7 -28.4(2)
C1 C2 C13 C14 -57.8(4)
C3 C2 C13 C14 115.5(3)
Zr C2 C13 C14 36.3(3)
C1 C2 C13 C18 126.2(3)
C3 C2 C13 C18 -60.5(3)
Zr C2 C13 C18 -139.7(2)
C18 C13 C14 C15 0.1(4)
C2 C13 C14 C15 -176.0(3)
C13 C14 C15 C16 -0.5(4)
C14 C15 C16 C17 0.5(4)
C15 C16 C17 C18 0.0(5)
C16 C17 C18 C13 -0.4(4)
C14 C13 C18 C17 0.4(4)
C2 C13 C18 C17 176.5(3)
C26 Zr C23 C29 -85.6(2)
C24 Zr C23 C29 -137.6(3)
C27 Zr C23 C29 -51.2(2)
C25 Zr C23 C29 -115.1(2)
C28 Zr C23 C29 -22.3(2)
C3 Zr C23 C29 121.3(2)
C2 Zr C23 C29 126.9(2)
C4 Zr C23 C29 173.3(2)
C1 Zr C23 C29 149.8(2)
C5 Zr C23 C29 -149.49(19)
C26 Zr C23 C24 52.1(2)
C27 Zr C23 C24 86.5(2)
C29 Zr C23 C24 137.6(3)
C25 Zr C23 C24 22.6(2)
C28 Zr C23 C24 115.3(2)
C3 Zr C23 C24 -101.0(2)
C2 Zr C23 C24 -95.5(2)
C4 Zr C23 C24 -49.1(4)
C1 Zr C23 C24 -72.6(2)
C5 Zr C23 C24 -11.9(3)
C29 C23 C24 C25 5.2(6)
Zr C23 C24 C25 -49.6(3)
C29 C23 C24 Zr 54.8(3)
C23 Zr C24 C25 141.8(3)
C26 Zr C24 C25 22.0(2)
C27 Zr C24 C25 52.5(2)
C29 Zr C24 C25 116.9(2)
C28 Zr C24 C25 86.8(2)
C3 Zr C24 C25 -102.1(2)
C2 Zr C24 C25 -123.2(2)
C4 Zr C24 C25 -59.0(3)
C1 Zr C24 C25 -116.1(2)
C5 Zr C24 C25 -46.6(2)
C26 Zr C24 C23 -119.8(2)
C27 Zr C24 C23 -89.4(2)
C29 Zr C24 C23 -24.9(2)
C25 Zr C24 C23 -141.8(3)
C28 Zr C24 C23 -55.0(2)
C3 Zr C24 C23 116.0(2)
C2 Zr C24 C23 94.9(2)
C4 Zr C24 C23 159.18(18)
C1 Zr C24 C23 102.1(2)
C5 Zr C24 C23 171.6(2)
C23 C24 C25 C26 2.7(6)
Zr C24 C25 C26 -46.2(3)
C23 C24 C25 Zr 48.9(3)
C23 Zr C25 C24 -22.9(2)
C26 Zr C25 C24 -143.4(3)
C27 Zr C25 C24 -118.8(2)
C29 Zr C25 C24 -53.7(2)
C28 Zr C25 C24 -87.8(2)
C3 Zr C25 C24 110.0(2)
C2 Zr C25 C24 70.9(2)
C4 Zr C25 C24 135.8(2)
C1 Zr C25 C24 61.1(2)
C5 Zr C25 C24 133.5(2)
C23 Zr C25 C26 120.6(2)
C24 Zr C25 C26 143.4(3)
C27 Zr C25 C26 24.67(19)
C29 Zr C25 C26 89.8(2)
C28 Zr C25 C26 55.6(2)
C3 Zr C25 C26 -106.6(2)
C2 Zr C25 C26 -145.66(19)
C4 Zr C25 C26 -80.7(2)
C1 Zr C25 C26 -155.5(2)
C5 Zr C25 C26 -83.1(2)
C24 C25 C26 C27 -7.6(6)
Zr C25 C26 C27 -54.3(3)
C24 C25 C26 Zr 46.7(3)
C23 Zr C26 C27 87.0(2)
C24 Zr C26 C27 116.6(2)
C29 Zr C26 C27 52.8(2)
C25 Zr C26 C27 138.2(3)
C28 Zr C26 C27 23.7(2)
C3 Zr C26 C27 -116.7(2)
C2 Zr C26 C27 -161.7(2)
C4 Zr C26 C27 -114.3(2)
C1 Zr C26 C27 168.17(19)
C5 Zr C26 C27 -133.0(2)
C23 Zr C26 C25 -51.3(2)
C24 Zr C26 C25 -21.6(2)
C27 Zr C26 C25 -138.2(3)
C29 Zr C26 C25 -85.4(2)
C28 Zr C26 C25 -114.5(2)
C3 Zr C26 C25 105.1(2)
C2 Zr C26 C25 60.0(3)
C4 Zr C26 C25 107.5(2)
C1 Zr C26 C25 29.9(2)
C5 Zr C26 C25 88.8(2)
C25 C26 C27 C28 3.3(6)
Zr C26 C27 C28 -51.1(3)
C25 C26 C27 Zr 54.4(3)
C23 Zr C27 C26 -89.4(2)
C24 Zr C27 C26 -54.6(2)
C29 Zr C27 C26 -118.4(2)
C25 Zr C27 C26 -25.0(2)
C28 Zr C27 C26 -139.9(3)
C3 Zr C27 C26 97.9(2)
C2 Zr C27 C26 101.1(6)
C4 Zr C27 C26 74.7(2)
C1 Zr C27 C26 -25.4(4)
C5 Zr C27 C26 46.3(2)
C23 Zr C27 C28 50.5(2)
C26 Zr C27 C28 139.9(3)
C24 Zr C27 C28 85.3(2)
C29 Zr C27 C28 21.54(19)
C25 Zr C27 C28 114.9(2)
C3 Zr C27 C28 -122.1(2)
C2 Zr C27 C28 -119.0(6)
C4 Zr C27 C28 -145.39(19)
C1 Zr C27 C28 114.5(3)
C5 Zr C27 C28 -173.8(2)
C26 C27 C28 C29 2.8(6)
Zr C27 C28 C29 -47.6(3)
C26 C27 C28 Zr 50.4(3)
C23 Zr C28 C29 22.4(2)
C26 Zr C28 C29 119.8(2)
C24 Zr C28 C29 53.7(2)
C27 Zr C28 C29 143.6(3)
C25 Zr C28 C29 88.1(2)
C3 Zr C28 C29 -115.2(2)
C2 Zr C28 C29 -54.2(3)
C4 Zr C28 C29 -165.78(18)
C1 Zr C28 C29 7.3(3)
C5 Zr C28 C29 152.06(19)
C23 Zr C28 C27 -121.1(2)
C26 Zr C28 C27 -23.8(2)
C24 Zr C28 C27 -89.9(2)
C29 Zr C28 C27 -143.6(3)
C25 Zr C28 C27 -55.5(2)
C3 Zr C28 C27 101.2(3)
C2 Zr C28 C27 162.2(2)
C4 Zr C28 C27 50.6(3)
C1 Zr C28 C27 -136.3(2)
C5 Zr C28 C27 8.5(3)
C24 C23 C29 C28 -5.3(6)
Zr C23 C29 C28 49.2(3)
C24 C23 C29 Zr -54.5(3)
C27 C28 C29 C23 -1.0(6)
Zr C28 C29 C23 -48.5(3)
C27 C28 C29 Zr 47.5(3)
C26 Zr C29 C23 90.6(2)
C24 Zr C29 C23 25.3(2)
C27 Zr C29 C23 120.5(2)
C25 Zr C29 C23 55.6(2)
C28 Zr C29 C23 142.2(3)
C3 Zr C29 C23 -103.0(2)
C2 Zr C29 C23 -67.2(2)
C4 Zr C29 C23 -169.0(4)
C1 Zr C29 C23 -33.6(2)
C5 Zr C29 C23 75.0(4)
C23 Zr C29 C28 -142.2(3)
C26 Zr C29 C28 -51.6(2)
C24 Zr C29 C28 -116.9(2)
C27 Zr C29 C28 -21.7(2)
C25 Zr C29 C28 -86.6(2)
C3 Zr C29 C28 114.8(2)
C2 Zr C29 C28 150.53(18)
C4 Zr C29 C28 48.7(6)
C1 Zr C29 C28 -175.82(18)
C5 Zr C29 C28 -67.3(4)
